data_1509465
loop_
_publ_author_name
'Holmen, S.'
'Kierkegaard, P.'

_publ_section_title
;
 The crystal Structure of Ag Mo O2 P O4
;
_journal_name_full 'Arkiv foer Kemi'
_journal_page_first 213
_journal_page_last 221
_journal_volume 23
_journal_year 1965
_chemical_formula_sum 'Ag Mo O6 P'
_chemical_name_systematic 'Ag (Mo O2) P O4'
_space_group_IT_number 14
_symmetry_space_group_name_Hall '-P 2yn'
_symmetry_space_group_name_H-M 'P 1 21/n 1'
_cell_angle_alpha 90
_cell_angle_beta 92.25
_cell_angle_gamma 90
_cell_formula_units_Z 8
_cell_length_a 12.142
_cell_length_b 11.887
_cell_length_c 6.3577
_cell_volume 916.912
_citation_journal_id_ASTM ARKEAD
_cod_data_source_file silver1-2_424.cif
_cod_data_source_block Ag1Mo1O6P1
_cod_original_cell_volume 916.9118
_cod_original_sg_symbol_Hall '-P 2ybc (x-z,y,z)'
_cod_original_formula_sum 'Ag1 Mo1 O6 P1'
_cod_database_code 1509465

loop_
_symmetry_equiv_pos_as_xyz
x,y,z
-x+1/2,y+1/2,-z+1/2
-x,-y,-z
x-1/2,-y-1/2,z-1/2

loop_
_atom_site_label
_atom_site_type_symbol
_atom_site_fract_x
_atom_site_fract_y
_atom_site_fract_z
_atom_site_occupancy
_atom_site_U_iso_or_equiv
O10 O-2 0.232 0.205 0.287 1 0.0
Mo2 Mo+6 0.1142 0.4001 0.7603 1 0.0
O7 O-2 0.241 0.47 0.246 1 0.0
P1 P+5 0.067 0.111 0.756 1 0.0
O11 O-2 0.357 0.043 0.758 1 0.0
O6 O-2 0.039 0.232 0.736 1 0.0
P2 P+5 0.12 0.458 0.265 1 0.0
O2 O-2 0.647 0.398 0.445 1 0.0
O9 O-2 0.003 0.176 0.235 1 0.0
Mo1 Mo+6 0.1309 0.1001 0.2574 1 0.0
Ag1 Ag+1 0.3765 0.2171 0.9703 1 0.0
Ag2 Ag+1 0.3566 0.308 0.4797 1 0.0
O3 O-2 0.079 0.383 0.064 1 0.0
O5 O-2 0.459 0.449 0.282 1 0.0
O8 O-2 0.439 0.071 0.232 1 0.0
O12 O-2 0.249 0.341 0.784 1 0.0
O1 O-2 0.623 0.442 0.065 1 0.0
O4 O-2 0.092 0.387 0.437 1 0.0
